data_9017498
loop_
_publ_author_name
'Lundegaard, L. F.'
'Guillaume, C.'
'McMahon, M. I.'
'Gregoryanz, E.'
'Merlini, M.'

_publ_section_title
;
 On the structure of high-pressure high-temperature eta-O2
;
_journal_name_full 'Journal of Chemical Physics'
_journal_page_last 164516
_journal_volume 130
_journal_year 2009
_chemical_compound_source Synthetic
_chemical_formula_sum 'O2'
_chemical_name_mineral Oxygen
_space_group_IT_number 194
_space_group_name_Hall '-P 6c 2c'
_space_group_name_H-M_alt 'P 63/m m c'
_symmetry_space_group_name_H-M 'P 63/m m c'
_cell_angle_alpha 90
_cell_angle_beta 90
_cell_angle_gamma 120
_cell_length_a 2.561
_cell_length_b 2.561
_cell_length_c 6.575
_cell_formula_units_Z 2
_cell_volume 37.346
_database_code_amcsd 0020613
_exptl_crystal_density_diffrn 2.846
_cod_data_source_file inputs/fixed/downloads/16/16025.cif
_cod_data_source_block 16025
_cod_depositor_comments
;

2024-05-28
Z value and formula fixed to values more according to usual
chemical conventions.                 miguel
;
_cod_original_formula_sum O
_cod_database_code 9017498

loop_
_space_group_symop_operation_xyz
x,y,z
-x,-x+y,1/2+z
x,x-y,1/2-z
-x+y,-x,1/2-z
x-y,x,1/2+z
-y,-x,z
y,x,-z
y,-x+y,-z
-y,x-y,z
x-y,-y,1/2+z
-x+y,y,1/2-z
x,y,1/2-z
-x,-y,1/2+z
x,x-y,z
-x,-x+y,-z
x-y,x,-z
-x+y,-x,z
y,x,1/2+z
-y,-x,1/2-z
-y,x-y,1/2-z
y,-x+y,1/2+z
-x+y,y,z
x-y,-y,-z
-x,-y,-z

loop_
_atom_site_aniso_label
_atom_site_aniso_U_11
_atom_site_aniso_U_22
_atom_site_aniso_U_33
_atom_site_aniso_U_12
_atom_site_aniso_U_13
_atom_site_aniso_U_23
O 0.04980 0.04980 0.03000 0.02490 0.00000 0.00000

loop_
_atom_site_label
_atom_site_fract_x
_atom_site_fract_y
_atom_site_fract_z
O 0.33333 0.66667 0.16100

loop_
_cod_related_entry_id
_cod_related_entry_database
_cod_related_entry_code
1 AMCSD 0020613
